data_2220757
loop_
_publ_author_name
'Wong, Hon Wee'
'Lo, Kong Mun'
'Ng, Seik Weng'

_publ_section_title
;
 2-[(4-Methylbenzoyl)hydrazono]propionic acid monohydrate
;
_journal_coeditor_code CV2513
_journal_issue 2
_journal_name_full 'Acta Crystallographica Section E'
_journal_page_first o419
_journal_paper_doi 10.1107/S1600536809003067
_journal_volume 65
_journal_year 2009
_chemical_formula_iupac 'C11 H12 N2 O3 , H2 O'
_chemical_formula_moiety 'C11 H12 N2 O3 , H2 O'
_chemical_formula_sum 'C11 H14 N2 O4'
_chemical_formula_weight 238.24
_chemical_name_systematic
;
2-[(4-Methylbenzoyl)hydrazono]propionic acid monohydrate
;
_space_group_IT_number 4
_symmetry_cell_setting monoclinic
_symmetry_space_group_name_Hall 'P 2yb'
_symmetry_space_group_name_H-M 'P 1 21 1'
_atom_sites_solution_hydrogens geom
_atom_sites_solution_primary direct
_atom_sites_solution_secondary difmap
_audit_creation_method SHELXL97
_cell_angle_alpha 90.00
_cell_angle_beta 102.1690(10)
_cell_angle_gamma 90.00
_cell_formula_units_Z 2
_cell_length_a 6.84640(10)
_cell_length_b 11.9753(2)
_cell_length_c 7.00050(10)
_cell_measurement_reflns_used 1743
_cell_measurement_temperature 100(2)
_cell_measurement_theta_max 26.9
_cell_measurement_theta_min 3.0
_cell_volume 561.058(15)
_computing_cell_refinement 'APEX2 (Bruker, 2007)'
_computing_data_collection 'APEX2 (Bruker, 2007)'
_computing_data_reduction 'SAINT (Bruker, 2007)'
_computing_molecular_graphics 'X-SEED (Barbour, 2001)'
_computing_publication_material 'publCIF (Westrip, 2009)'
_computing_structure_refinement 'SHELXL97 (Sheldrick, 2008)'
_computing_structure_solution 'SHELXS97 (Sheldrick, 2008)'
_diffrn_ambient_temperature 100(2)
_diffrn_measured_fraction_theta_full 1.000
_diffrn_measured_fraction_theta_max 1.000
_diffrn_measurement_device_type 'Bruker SMART APEX'
_diffrn_measurement_method \w
_diffrn_radiation_monochromator graphite
_diffrn_radiation_source 'fine-focus sealed tube'
_diffrn_radiation_type MoK\a
_diffrn_radiation_wavelength 0.71073
_diffrn_reflns_av_R_equivalents 0.0291
_diffrn_reflns_av_sigmaI/netI 0.0256
_diffrn_reflns_limit_h_max 8
_diffrn_reflns_limit_h_min -8
_diffrn_reflns_limit_k_max 15
_diffrn_reflns_limit_k_min -14
_diffrn_reflns_limit_l_max 9
_diffrn_reflns_limit_l_min -9
_diffrn_reflns_number 5272
_diffrn_reflns_theta_full 27.49
_diffrn_reflns_theta_max 27.49
_diffrn_reflns_theta_min 2.98
_diffrn_standards_decay_% 0
_diffrn_standards_interval_count 0
_diffrn_standards_interval_time 0
_diffrn_standards_number 0
_exptl_absorpt_coefficient_mu 0.109
_exptl_absorpt_correction_type none
_exptl_crystal_colour colourless
_exptl_crystal_density_diffrn 1.410
_exptl_crystal_density_method 'not measured'
_exptl_crystal_description 'irregular block'
_exptl_crystal_F_000 252
_exptl_crystal_size_max 0.20
_exptl_crystal_size_mid 0.10
_exptl_crystal_size_min 0.10
_refine_diff_density_max 0.190
_refine_diff_density_min -0.161
_refine_ls_abs_structure_details '1126 Friedel pairs were merged'
_refine_ls_extinction_method none
_refine_ls_goodness_of_fit_ref 1.019
_refine_ls_hydrogen_treatment mixed
_refine_ls_matrix_type full
_refine_ls_number_parameters 172
_refine_ls_number_reflns 1335
_refine_ls_number_restraints 5
_refine_ls_restrained_S_all 1.017
_refine_ls_R_factor_all 0.0360
_refine_ls_R_factor_gt 0.0300
_refine_ls_shift/su_max 0.001
_refine_ls_shift/su_mean 0.001
_refine_ls_structure_factor_coef Fsqd
_refine_ls_weighting_details 'calc w = 1/[\s^2^(Fo^2^)+(0.0559P)^2^+0.0248P] where P=(Fo^2^+2Fc^2^)/3'
_refine_ls_weighting_scheme calc
_refine_ls_wR_factor_gt 0.0786
_refine_ls_wR_factor_ref 0.0828
_reflns_number_gt 1211
_reflns_number_total 1335
_reflns_threshold_expression I>2\s(I)
_cod_data_source_file cv2513.cif
_cod_data_source_block I
_cod_original_cell_volume 561.06(2)
_cod_original_sg_symbol_H-M 'P 21'
_cod_database_code 2220757
_cod_database_fobs_code 2220757

loop_
_symmetry_equiv_pos_as_xyz
'x, y, z'
'-x, y+1/2, -z'

loop_
_atom_site_type_symbol
_atom_site_label
_atom_site_fract_x
_atom_site_fract_y
_atom_site_fract_z
_atom_site_U_iso_or_equiv
_atom_site_adp_type
_atom_site_calc_flag
_atom_site_refinement_flags
_atom_site_occupancy
_atom_site_disorder_assembly
_atom_site_disorder_group
O O1 1.4450(2) 0.99988(13) 0.8798(3) 0.0255(4) Uani d D 1 . .
O O2 1.2160(2) 1.13156(13) 0.8463(2) 0.0269(4) Uani d . 1 . .
O O3 1.2831(2) 0.64501(13) 0.7200(2) 0.0260(4) Uani d . 1 . .
O O1W 1.6032(2) 0.78718(13) 0.8663(3) 0.0251(4) Uani d D 1 . .
N N1 1.1624(2) 0.84748(15) 0.7821(3) 0.0192(4) Uani d . 1 . .
N N2 1.0279(3) 0.76060(15) 0.7458(3) 0.0202(4) Uani d D 1 . .
C C1 1.2584(3) 1.03349(18) 0.8395(3) 0.0204(5) Uani d . 1 . .
C C2 1.0961(3) 0.94692(18) 0.7861(3) 0.0183(4) Uani d . 1 . .
C C3 0.8847(3) 0.98625(18) 0.7447(3) 0.0232(5) Uani d . 1 . .
H H3A 0.8131 0.9412 0.6686 0.035 Uiso calc R 1 . .
H H3B 0.8400 0.9951 0.8651 0.035 Uiso d R 1 . .
H H3C 0.8754 1.0568 0.6777 0.035 Uiso d R 1 . .
C C4 1.1067(3) 0.65752(18) 0.7236(3) 0.0198(4) Uani d . 1 . .
C C5 0.9684(3) 0.56054(18) 0.7054(3) 0.0178(4) Uani d . 1 . .
C C6 0.7608(3) 0.5709(2) 0.6510(3) 0.0218(4) Uani d . 1 . .
H H6 0.7018 0.6422 0.6192 0.026 Uiso calc R 1 . .
C C7 0.6408(3) 0.47675(19) 0.6437(3) 0.0231(5) Uani d . 1 . .
H H7 0.4998 0.4845 0.6067 0.028 Uiso calc R 1 . .
C C8 0.7226(3) 0.37199(18) 0.6891(3) 0.0214(5) Uani d . 1 . .
C C9 0.9315(3) 0.3617(2) 0.7379(3) 0.0221(5) Uani d . 1 . .
H H9A 0.9904 0.2901 0.7659 0.026 Uiso calc R 1 . .
C C10 1.0524(3) 0.45480(19) 0.7457(3) 0.0202(4) Uani d . 1 . .
H H10 1.1936 0.4467 0.7787 0.024 Uiso calc R 1 . .
C C11 0.5927(3) 0.27036(19) 0.6870(4) 0.0288(5) Uani d . 1 . .
H H11A 0.6157 0.2411 0.7985 0.043 Uiso calc R 1 . .
H H11B 0.4542 0.2924 0.6689 0.043 Uiso d R 1 . .
H H11C 0.6071 0.2211 0.5815 0.043 Uiso d R 1 . .
H H11 1.496(3) 0.755(3) 0.813(5) 0.059(10) Uiso d D 1 . .
H H12 1.653(4) 0.748(2) 0.963(3) 0.052(10) Uiso d D 1 . .
H H1 1.445(5) 0.9307(9) 0.867(5) 0.056(11) Uiso d D 1 . .
H H2 0.906(2) 0.773(2) 0.761(4) 0.031(7) Uiso d D 1 . .

loop_
_atom_site_aniso_label
_atom_site_aniso_U_11
_atom_site_aniso_U_22
_atom_site_aniso_U_33
_atom_site_aniso_U_12
_atom_site_aniso_U_13
_atom_site_aniso_U_23
O1 0.0193(8) 0.0198(9) 0.0371(10) -0.0029(6) 0.0049(7) -0.0031(7)
O2 0.0234(7) 0.0182(8) 0.0384(9) -0.0001(6) 0.0047(7) -0.0028(7)
O3 0.0171(7) 0.0206(8) 0.0416(9) -0.0005(6) 0.0094(6) -0.0039(7)
O1W 0.0205(7) 0.0208(8) 0.0331(10) -0.0018(6) 0.0036(7) 0.0028(7)
N1 0.0186(9) 0.0171(9) 0.0218(9) -0.0017(7) 0.0042(7) 0.0008(7)
N2 0.0139(8) 0.0165(9) 0.0301(10) -0.0001(7) 0.0048(7) -0.0012(7)
C1 0.0198(10) 0.0212(11) 0.0202(11) -0.0033(8) 0.0043(8) -0.0013(8)
C2 0.0167(9) 0.0179(10) 0.0209(10) -0.0012(8) 0.0054(8) -0.0004(8)
C3 0.0174(10) 0.0189(11) 0.0329(13) 0.0007(8) 0.0044(9) 0.0033(9)
C4 0.0200(10) 0.0186(10) 0.0207(10) -0.0004(8) 0.0041(8) 0.0004(9)
C5 0.0170(10) 0.0169(10) 0.0201(10) 0.0010(8) 0.0049(8) -0.0013(8)
C6 0.0205(10) 0.0204(10) 0.0240(11) 0.0024(9) 0.0036(8) -0.0003(9)
C7 0.0159(10) 0.0238(11) 0.0289(12) 0.0017(9) 0.0034(8) -0.0049(9)
C8 0.0225(11) 0.0216(11) 0.0211(11) -0.0046(9) 0.0068(8) -0.0057(9)
C9 0.0260(11) 0.0154(10) 0.0254(11) 0.0042(9) 0.0067(9) 0.0005(8)
C10 0.0160(9) 0.0214(11) 0.0226(11) 0.0021(8) 0.0030(8) -0.0004(9)
C11 0.0282(11) 0.0228(12) 0.0370(14) -0.0050(10) 0.0110(10) -0.0044(10)

loop_
_atom_type_symbol
_atom_type_description
_atom_type_scat_dispersion_real
_atom_type_scat_dispersion_imag
_atom_type_scat_source
C C 0.0033 0.0000 'International Tables Vol C Tables 4.2.6.8 and 6.1.1.4'
H H 0.0000 0.0000 'International Tables Vol C Tables 4.2.6.8 and 6.1.1.4'
N N 0.0061 0.0000 'International Tables Vol C Tables 4.2.6.8 and 6.1.1.4'
O O 0.0106 0.0000 'International Tables Vol C Tables 4.2.6.8 and 6.1.1.4'

loop_
_geom_angle_atom_site_label_1
_geom_angle_atom_site_label_2
_geom_angle_atom_site_label_3
_geom_angle_site_symmetry_1
_geom_angle_site_symmetry_3
_geom_angle
_geom_angle_publ_flag
C1 O1 H1 . . 108(2) ?
H11 O1W H12 . . 106(3) ?
C2 N1 N2 . . 118.80(17) ?
C4 N2 N1 . . 116.00(17) ?
C4 N2 H2 . . 124.9(19) ?
N1 N2 H2 . . 118.1(19) ?
O2 C1 O1 . . 121.2(2) ?
O2 C1 C2 . . 120.35(19) ?
O1 C1 C2 . . 118.40(18) ?
N1 C2 C3 . . 128.72(19) ?
N1 C2 C1 . . 113.55(17) ?
C3 C2 C1 . . 117.73(19) ?
C2 C3 H3A . . 109.5 ?
C2 C3 H3B . . 109.9 ?
H3A C3 H3B . . 112.0 ?
C2 C3 H3C . . 109.5 ?
H3A C3 H3C . . 106.6 ?
H3B C3 H3C . . 109.3 ?
O3 C4 N2 . . 121.82(19) ?
O3 C4 C5 . . 121.12(19) ?
N2 C4 C5 . . 117.06(17) ?
C10 C5 C6 . . 119.3(2) ?
C10 C5 C4 . . 117.61(17) ?
C6 C5 C4 . . 123.14(19) ?
C7 C6 C5 . . 119.8(2) ?
C7 C6 H6 . . 120.1 ?
C5 C6 H6 . . 120.1 ?
C8 C7 C6 . . 121.34(19) ?
C8 C7 H7 . . 119.3 ?
C6 C7 H7 . . 119.3 ?
C7 C8 C9 . . 118.5(2) ?
C7 C8 C11 . . 121.41(19) ?
C9 C8 C11 . . 120.1(2) ?
C10 C9 C8 . . 120.6(2) ?
C10 C9 H9A . . 119.7 ?
C8 C9 H9A . . 119.7 ?
C9 C10 C5 . . 120.40(18) ?
C9 C10 H10 . . 119.8 ?
C5 C10 H10 . . 119.8 ?
C8 C11 H11A . . 109.5 ?
C8 C11 H11B . . 110.0 ?
H11A C11 H11B . . 102.8 ?
C8 C11 H11C . . 110.2 ?
H11A C11 H11C . . 115.2 ?
H11B C11 H11C . . 108.8 ?

loop_
_geom_bond_atom_site_label_1
_geom_bond_atom_site_label_2
_geom_bond_site_symmetry_2
_geom_bond_distance
_geom_bond_publ_flag
O1 C1 . 1.312(3) ?
O1 H1 . 0.83(2) ?
O2 C1 . 1.213(3) ?
O3 C4 . 1.222(2) ?
O1W H11 . 0.84(2) ?
O1W H12 . 0.82(2) ?
N1 C2 . 1.277(3) ?
N1 N2 . 1.377(2) ?
N2 C4 . 1.369(3) ?
N2 H2 . 0.87(2) ?
C1 C2 . 1.508(3) ?
C2 C3 . 1.491(3) ?
C3 H3A . 0.8400 ?
C3 H3B . 0.9620 ?
C3 H3C . 0.9620 ?
C4 C5 . 1.487(3) ?
C5 C10 . 1.395(3) ?
C5 C6 . 1.397(3) ?
C6 C7 . 1.390(3) ?
C6 H6 . 0.9500 ?
C7 C8 . 1.383(3) ?
C7 H7 . 0.9500 ?
C8 C9 . 1.404(3) ?
C8 C11 . 1.506(3) ?
C9 C10 . 1.383(3) ?
C9 H9A . 0.9500 ?
C10 H10 . 0.9500 ?
C11 H11A . 0.8400 ?
C11 H11B . 0.9663 ?
C11 H11C . 0.9662 ?

loop_
_geom_hbond_atom_site_label_D
_geom_hbond_atom_site_label_H
_geom_hbond_atom_site_label_A
_geom_hbond_site_symmetry_A
_geom_hbond_distance_DH
_geom_hbond_distance_HA
_geom_hbond_distance_DA
_geom_hbond_angle_DHA
_geom_hbond_publ_flag
O1 H1 O1W . 0.83(2) 2.03(2) 2.777(2) 149(3) yes
O1W H11 O3 . 0.84(2) 1.97(2) 2.794(2) 165(4) yes
O1W H12 O2 2_847 0.84(2) 2.000(10) 2.829(2) 168(3) yes
N2 H2 O1W 1_455 0.87(2) 2.350(10) 3.210(2) 168(3) yes

loop_
_geom_torsion_atom_site_label_1
_geom_torsion_atom_site_label_2
_geom_torsion_atom_site_label_3
_geom_torsion_atom_site_label_4
_geom_torsion_site_symmetry_1
_geom_torsion_site_symmetry_2
_geom_torsion_site_symmetry_3
_geom_torsion_site_symmetry_4
_geom_torsion
_geom_torsion_publ_flag
C2 N1 N2 C4 . . . . 173.5(2) ?
N2 N1 C2 C3 . . . . -3.9(3) ?
N2 N1 C2 C1 . . . . 176.43(17) ?
O2 C1 C2 N1 . . . . 179.1(2) ?
O1 C1 C2 N1 . . . . -1.5(3) ?
O2 C1 C2 C3 . . . . -0.6(3) ?
O1 C1 C2 C3 . . . . 178.78(19) ?
N1 N2 C4 O3 . . . . -5.9(3) ?
N1 N2 C4 C5 . . . . 173.67(17) ?
O3 C4 C5 C10 . . . . 19.8(3) ?
N2 C4 C5 C10 . . . . -159.73(19) ?
O3 C4 C5 C6 . . . . -160.4(2) ?
N2 C4 C5 C6 . . . . 20.0(3) ?
C10 C5 C6 C7 . . . . 2.0(3) ?
C4 C5 C6 C7 . . . . -177.78(19) ?
C5 C6 C7 C8 . . . . -0.1(3) ?
C6 C7 C8 C9 . . . . -1.8(3) ?
C6 C7 C8 C11 . . . . 178.2(2) ?
C7 C8 C9 C10 . . . . 1.8(3) ?
C11 C8 C9 C10 . . . . -178.2(2) ?
C8 C9 C10 C5 . . . . 0.1(3) ?
C6 C5 C10 C9 . . . . -2.0(3) ?
C4 C5 C10 C9 . . . . 177.77(19) ?

loop_
_cod_related_entry_id
_cod_related_entry_database
_cod_related_entry_code
1 ChemSpider 30655705
